data_2313012
loop_
_publ_author_name
'Royappa, A. Timothy'
'Tan, Jake A.'
'Johnston, Dean H.'

_publ_section_title
;
 Solvent-free synthesis and low-temperature crystal structure of
 pheno-quinone (the 1:2 <i>p</i>-benzo-quinone-phenol complex).
;
_journal_coeditor_code EV2026
_journal_issue 'Pt 7'
_journal_name_full 'Acta crystallographica. Section E, Crystallographic communications'
_journal_page_first 781
_journal_page_last 785
_journal_paper_doi 10.1107/S2056989026005414
_journal_volume 82
_journal_year 2026
_chemical_formula_iupac 'C6 H4 O2, 2C6 H6 O'
_chemical_formula_moiety 'C6 H4 O2, 2(C6 H6 O)'
_chemical_formula_sum 'C18 H16 O4'
_chemical_formula_weight 296.31
_chemical_name_common
;
Phenoquinone or <i>p</i>-benzoquinone--phenol (1/2)
;
_chemical_name_systematic
;
Cyclohexa-2,5-diene-1,4-dione; phenol; phenol
;
_space_group_crystal_system monoclinic
_space_group_IT_number 14
_space_group_name_Hall '-P 2ybc'
_space_group_name_H-M_alt 'P 1 21/c 1'
_atom_sites_solution_hydrogens mixed
_atom_sites_solution_primary dual
_audit_creation_method
;
Olex2 1.5
(compiled 2025.07.13 svn.rb7424aed for OlexSys, GUI svn.r7521)
;
_cell_angle_alpha 90
_cell_angle_beta 100.203(7)
_cell_angle_gamma 90
_cell_formula_units_Z 2
_cell_length_a 10.924(4)
_cell_length_b 5.905(2)
_cell_length_c 11.429(4)
_cell_measurement_reflns_used 1314
_cell_measurement_temperature 100.01
_cell_measurement_theta_max 29.872
_cell_measurement_theta_min 3.623
_cell_volume 725.6(4)
_computing_cell_refinement
;
SAINT V8.40B (Bruker, 2016)
;
_computing_data_collection
;
APEX2 (Bruker, 2016)
;
_computing_data_reduction
;
SAINT V8.40B (Bruker, 2016)
;
_computing_molecular_graphics
;
Olex2 1.5 (Dolomanov <i>et al.</i>,  2009)
;
_computing_publication_material
;
Olex2 1.5 (Dolomanov <i>et al.</i>,  2009)
;
_computing_structure_refinement
;
<i>SHELXL2019/3</i> (Sheldrick, 2015b)
;
_computing_structure_solution
;
<i>SHELXT2018/2</i> (Sheldrick, 2015a)
;
_diffrn_ambient_temperature 100.01
_diffrn_detector_area_resol_mean 8
_diffrn_measured_fraction_theta_full 1.000
_diffrn_measured_fraction_theta_max 0.996
_diffrn_measurement_device 'three-circle diffractometer'
_diffrn_measurement_device_type 'Bruker APEX'
_diffrn_measurement_method '\w and \f scans'
_diffrn_radiation_monochromator graphite
_diffrn_radiation_type MoK\a
_diffrn_radiation_wavelength 0.71073
_diffrn_reflns_av_R_equivalents 0.0530
_diffrn_reflns_av_unetI/netI 0.0504
_diffrn_reflns_limit_h_max 15
_diffrn_reflns_limit_h_min -15
_diffrn_reflns_limit_k_max 8
_diffrn_reflns_limit_k_min -8
_diffrn_reflns_limit_l_max 14
_diffrn_reflns_limit_l_min -16
_diffrn_reflns_number 8910
_diffrn_reflns_theta_full 25.242
_diffrn_reflns_theta_max 30.517
_diffrn_reflns_theta_min 1.894
_diffrn_source 'sealed tube'
_diffrn_source_current 30.0
_diffrn_source_power 1.5
_diffrn_source_voltage 50.0
_exptl_absorpt_coefficient_mu 0.096
_exptl_absorpt_correction_T_max 0.7461
_exptl_absorpt_correction_T_min 0.6779
_exptl_absorpt_correction_type multi-scan
_exptl_absorpt_process_details
;
(SADABS; Krause <i>et al.</i>,  2015)
;
_exptl_crystal_colour 'clear dark red'
_exptl_crystal_density_diffrn 1.356
_exptl_crystal_description needle
_exptl_crystal_F_000 312
_exptl_crystal_size_max 0.474
_exptl_crystal_size_mid 0.28
_exptl_crystal_size_min 0.144
_refine_diff_density_max 0.391
_refine_diff_density_min -0.311
_refine_ls_extinction_method none
_refine_ls_goodness_of_fit_ref 1.039
_refine_ls_hydrogen_treatment mixed
_refine_ls_matrix_type full
_refine_ls_number_parameters 104
_refine_ls_number_reflns 2218
_refine_ls_number_restraints 0
_refine_ls_restrained_S_all 1.039
_refine_ls_R_factor_all 0.0778
_refine_ls_R_factor_gt 0.0483
_refine_ls_shift/su_max 0.000
_refine_ls_shift/su_mean 0.000
_refine_ls_structure_factor_coef Fsqd
_refine_ls_weighting_details 'w=1/[\s^2^(Fo^2^)+(0.0550P)^2^+0.1550P] where P=(Fo^2^+2Fc^2^)/3'
_refine_ls_weighting_scheme calc
_refine_ls_wR_factor_gt 0.1133
_refine_ls_wR_factor_ref 0.1301
_reflns_number_gt 1505
_reflns_number_total 2218
_reflns_threshold_expression 'I > 2\s(I)'
_cod_data_source_file ev2026.cif
_cod_data_source_block I
_cod_original_cell_volume 725.5(5)
_cod_database_code 2313012
_shelx_space_group_comment
;
The symmetry employed for this shelxl refinement is uniquely defined
by the following loop, which should always be used as a source of
symmetry information in preference to the above space-group names.
They are only intended as comments.
;
_shelx_estimated_absorpt_t_min 0.956
_shelx_estimated_absorpt_t_max 0.986

loop_
_space_group_symop_operation_xyz
'x, y, z'
'-x, y+1/2, -z+1/2'
'-x, -y, -z'
'x, -y-1/2, z-1/2'

loop_
_atom_site_type_symbol
_atom_site_label
_atom_site_fract_x
_atom_site_fract_y
_atom_site_fract_z
_atom_site_U_iso_or_equiv
_atom_site_adp_type
_atom_site_calc_flag
_atom_site_occupancy
_atom_site_disorder_assembly
_atom_site_disorder_group
O O1 0.72283(10) 0.67446(16) 0.52280(9) 0.0179(2) Uani d 1 . .
O O2 0.59468(9) 0.35765(15) 0.62685(8) 0.0171(2) Uani d 1 . .
C C7 0.55232(12) 0.1912(2) 0.56813(11) 0.0127(3) Uani d 1 . .
C C1 0.77840(13) 0.8436(2) 0.59478(12) 0.0141(3) Uani d 1 . .
C C8 0.48755(12) 0.0104(2) 0.62234(11) 0.0136(3) Uani d 1 . .
H H8 0.481206 0.020546 0.704008 0.016 Uiso calc 1 . .
C C6 0.77270(12) 0.8548(2) 0.71600(11) 0.0146(3) Uani d 1 . .
H H6 0.730611 0.740504 0.751912 0.018 Uiso calc 1 . .
C C9 0.43756(12) -0.1677(2) 0.55862(11) 0.0133(3) Uani d 1 . .
H H9 0.395068 -0.280318 0.595305 0.016 Uiso calc 1 . .
C C2 0.84129(13) 1.0113(2) 0.54273(12) 0.0154(3) Uani d 1 . .
H H2 0.845732 1.003324 0.460568 0.019 Uiso calc 1 . .
C C5 0.82913(13) 1.0347(2) 0.78352(12) 0.0165(3) Uani d 1 . .
H H5 0.825310 1.042669 0.865823 0.020 Uiso calc 1 . .
C C3 0.89727(13) 1.1896(2) 0.61127(13) 0.0173(3) Uani d 1 . .
H H3 0.940093 1.303372 0.575684 0.021 Uiso calc 1 . .
C C4 0.89117(13) 1.2033(2) 0.73188(13) 0.0181(3) Uani d 1 . .
H H4 0.928956 1.326279 0.778371 0.022 Uiso calc 1 . .
H H1 0.684(2) 0.576(4) 0.5633(18) 0.055(6) Uiso d 1 . .

loop_
_atom_site_aniso_label
_atom_site_aniso_U_11
_atom_site_aniso_U_22
_atom_site_aniso_U_33
_atom_site_aniso_U_12
_atom_site_aniso_U_13
_atom_site_aniso_U_23
O1 0.0218(6) 0.0144(4) 0.0177(5) -0.0035(4) 0.0041(4) -0.0035(4)
O2 0.0186(5) 0.0143(4) 0.0182(5) -0.0015(4) 0.0029(4) -0.0045(4)
C7 0.0115(6) 0.0119(5) 0.0141(6) 0.0013(5) 0.0009(5) 0.0001(5)
C1 0.0131(6) 0.0126(6) 0.0158(6) 0.0005(5) 0.0006(5) -0.0004(5)
C8 0.0147(6) 0.0164(6) 0.0103(6) 0.0000(5) 0.0039(5) 0.0003(4)
C6 0.0128(6) 0.0153(6) 0.0158(6) 0.0004(5) 0.0029(5) 0.0025(5)
C9 0.0138(6) 0.0125(6) 0.0138(6) -0.0003(5) 0.0033(5) 0.0023(5)
C2 0.0146(7) 0.0180(6) 0.0139(6) 0.0013(5) 0.0031(5) 0.0016(5)
C5 0.0140(7) 0.0211(6) 0.0139(6) 0.0023(5) 0.0013(5) 0.0000(5)
C3 0.0133(7) 0.0164(6) 0.0223(7) -0.0018(5) 0.0029(5) 0.0034(5)
C4 0.0149(7) 0.0173(6) 0.0206(7) -0.0005(5) -0.0006(5) -0.0022(5)

loop_
_atom_type_symbol
_atom_type_description
_atom_type_scat_dispersion_real
_atom_type_scat_dispersion_imag
_atom_type_scat_source
C C 0.0033 0.0016 'International Tables Vol C Tables 4.2.6.8 and 6.1.1.4'
H H 0.0000 0.0000 'International Tables Vol C Tables 4.2.6.8 and 6.1.1.4'
O O 0.0106 0.0060 'International Tables Vol C Tables 4.2.6.8 and 6.1.1.4'

loop_
_geom_angle_atom_site_label_1
_geom_angle_atom_site_label_2
_geom_angle_atom_site_label_3
_geom_angle_site_symmetry_1
_geom_angle_site_symmetry_3
_geom_angle
_geom_angle_publ_flag
C1 O1 H1 . . 111.4(13) y
O2 C7 C8 . . 120.63(12) y
O2 C7 C9 . 3_656 121.47(12) y
C8 C7 C9 . 3_656 117.88(11) y
O1 C1 C6 . . 122.55(12) y
O1 C1 C2 . . 117.49(12) y
C2 C1 C6 . . 119.95(12) y
C7 C8 H8 . . 119.4 y
C9 C8 C7 . . 121.28(12) y
C9 C8 H8 . . 119.4 y
C1 C6 H6 . . 120.2 y
C5 C6 C1 . . 119.51(12) y
C5 C6 H6 . . 120.2 y
C7 C9 H9 3_656 . 119.6 y
C8 C9 C7 . 3_656 120.83(11) y
C8 C9 H9 . . 119.6 y
C1 C2 H2 . . 120.1 y
C3 C2 C1 . . 119.89(12) y
C3 C2 H2 . . 120.1 y
C6 C5 H5 . . 119.6 y
C6 C5 C4 . . 120.77(12) y
C4 C5 H5 . . 119.6 y
C2 C3 H3 . . 119.7 y
C2 C3 C4 . . 120.55(13) y
C4 C3 H3 . . 119.7 y
C5 C4 C3 . . 119.33(13) y
C5 C4 H4 . . 120.3 y
C3 C4 H4 . . 120.3 y

loop_
_geom_bond_atom_site_label_1
_geom_bond_atom_site_label_2
_geom_bond_site_symmetry_2
_geom_bond_distance
_geom_bond_publ_flag
O1 C1 . 1.3657(15) y
O1 H1 . 0.90(2) y
O2 C7 . 1.2329(15) y
C7 C8 . 1.4764(18) y
C7 C9 3_656 1.4787(18) y
C1 C6 . 1.3994(19) y
C1 C2 . 1.3969(19) y
C8 H8 . 0.9500 y
C8 C9 . 1.3390(18) y
C6 H6 . 0.9500 y
C6 C5 . 1.3910(18) y
C9 H9 . 0.9500 y
C2 H2 . 0.9500 y
C2 C3 . 1.3880(19) y
C5 H5 . 0.9500 y
C5 C4 . 1.393(2) y
C3 H3 . 0.9500 y
C3 C4 . 1.394(2) y
C4 H4 . 0.9500 y

loop_
_geom_hbond_atom_site_label_D
_geom_hbond_atom_site_label_H
_geom_hbond_atom_site_label_A
_geom_hbond_site_symmetry_A
_geom_hbond_distance_DH
_geom_hbond_distance_HA
_geom_hbond_distance_DA
_geom_hbond_angle_DHA
_geom_hbond_publ_flag
O1 H1 O2 . 0.90(2) 1.84(2) 2.7318(15) 172.3(19) yes

loop_
_geom_torsion_atom_site_label_1
_geom_torsion_atom_site_label_2
_geom_torsion_atom_site_label_3
_geom_torsion_atom_site_label_4
_geom_torsion_site_symmetry_1
_geom_torsion_site_symmetry_2
_geom_torsion_site_symmetry_3
_geom_torsion_site_symmetry_4
_geom_torsion
_geom_torsion_publ_flag
O1 C1 C6 C5 . . . . -178.57(12) ?
O1 C1 C2 C3 . . . . 178.69(12) ?
O2 C7 C8 C9 . . . . 177.81(12) ?
C7 C8 C9 C7 . . . 3_656 1.1(2) ?
C1 C6 C5 C4 . . . . 0.0(2) ?
C1 C2 C3 C4 . . . . -0.1(2) ?
C6 C1 C2 C3 . . . . -0.4(2) ?
C6 C5 C4 C3 . . . . -0.5(2) ?
C9 C7 C8 C9 3_656 . . . -1.1(2) ?
C2 C1 C6 C5 . . . . 0.51(19) ?
C2 C3 C4 C5 . . . . 0.6(2) ?
